data_4514898
loop_
_publ_author_name
'Jin, Shengfei'
'Haug, Graham C.'
'Nguyen, Vu T.'
'Flores-Hansen, Carsten'
'Arman, Hadi D.'
'Larionov, Oleg V.'

_publ_section_title
;
 Decarboxylative Phosphine Synthesis: Insights into the Catalytic,
 Autocatalytic, and Inhibitory Roles of Additives and Intermediates
;
_journal_name_full 'ACS Catalysis'
_journal_page_first 9764
_journal_paper_doi 10.1021/acscatal.9b03366
_journal_year 2019
_chemical_formula_moiety 'C21 H22 B P'
_chemical_formula_sum 'C21 H22 B P'
_chemical_formula_weight 316.16
_space_group_crystal_system monoclinic
_space_group_IT_number 14
_space_group_name_Hall '-P 2ybc'
_space_group_name_H-M_alt 'P 1 21/c 1'
_symmetry_space_group_name_Hall '-P 2ybc'
_symmetry_space_group_name_H-M 'P 1 21/c 1'
_atom_sites_solution_hydrogens geom
_atom_sites_solution_primary dual
_audit_creation_date 2018-08-23
_audit_creation_method
;
Olex2 1.2
(compiled 2018.05.29 svn.r3508 for OlexSys, GUI svn.r5506)
;
_cell_angle_alpha 90
_cell_angle_beta 95.659(2)
_cell_angle_gamma 90
_cell_formula_units_Z 4
_cell_length_a 8.01980(10)
_cell_length_b 15.1635(3)
_cell_length_c 14.6975(3)
_cell_measurement_reflns_used 11058
_cell_measurement_temperature 98(2)
_cell_measurement_theta_max 29.3230
_cell_measurement_theta_min 3.0560
_cell_volume 1778.63(6)
_computing_cell_refinement 'CrysAlisPro 1.171.39.28e (Rigaku OD, 2015)'
_computing_data_collection 'CrysAlisPro 1.171.39.28e (Rigaku OD, 2015)'
_computing_data_reduction 'CrysAlisPro 1.171.39.28e (Rigaku OD, 2015)'
_computing_molecular_graphics 'Olex2 (Dolomanov et al., 2009)'
_computing_publication_material 'Olex2 (Dolomanov et al., 2009)'
_computing_structure_refinement 'ShelXL (Sheldrick, 2015)'
_computing_structure_solution 'ShelXT (Sheldrick, 2015)'
_diffrn_ambient_temperature 98(2)
_diffrn_detector 'CCD plate'
_diffrn_measured_fraction_theta_full 1.000
_diffrn_measured_fraction_theta_max 1.000
_diffrn_measurement_details
;
List of Runs (angles in degrees, time in seconds):

  # Type    Start    End  Width  t~exp~   \w     \q     \k     \f   Frames
--------------------------------------------------------------------------
  1  \w    -40.00  82.00   1.00    5.00    --   -7.70  72.00  60.00  122
  2  \w    -97.00  17.00   1.00    5.00    --   -7.70 -38.00-120.00  114
  3  \w    -97.00  22.00   1.00    5.00    --   -7.70 -57.00-150.00  119
  4  \w    -32.00  69.00   1.00    5.00    --   -7.70  38.00-150.00  101
  5  \w    -37.00  82.00   1.00    5.00    --   -7.70  57.00 -60.00  119
;
_diffrn_measurement_device 'four-circle diffractometer'
_diffrn_measurement_device_type 'XtaLAB AFC12 (RCD3): Kappa single'
_diffrn_measurement_method '\w scans'
_diffrn_orient_matrix_type 'CrysAlisPro convention (1999,Acta A55,543-557)'
_diffrn_orient_matrix_UB_11 -0.0581483000
_diffrn_orient_matrix_UB_12 -0.0352997000
_diffrn_orient_matrix_UB_13 -0.0054048000
_diffrn_orient_matrix_UB_21 -0.0671569000
_diffrn_orient_matrix_UB_22 0.0306320000
_diffrn_orient_matrix_UB_23 -0.0033015000
_diffrn_orient_matrix_UB_31 0.0023129000
_diffrn_orient_matrix_UB_32 0.0018884000
_diffrn_orient_matrix_UB_33 -0.0480895000
_diffrn_radiation_monochromator graphite
_diffrn_radiation_probe x-ray
_diffrn_radiation_type MoK\a
_diffrn_radiation_wavelength 0.71073
_diffrn_reflns_av_R_equivalents 0.0307
_diffrn_reflns_av_unetI/netI 0.0158
_diffrn_reflns_Laue_measured_fraction_full 1.000
_diffrn_reflns_Laue_measured_fraction_max 1.000
_diffrn_reflns_limit_h_max 9
_diffrn_reflns_limit_h_min -9
_diffrn_reflns_limit_k_max 18
_diffrn_reflns_limit_k_min -18
_diffrn_reflns_limit_l_max 17
_diffrn_reflns_limit_l_min -17
_diffrn_reflns_number 28542
_diffrn_reflns_point_group_measured_fraction_full 1.000
_diffrn_reflns_point_group_measured_fraction_max 1.000
_diffrn_reflns_theta_full 25.242
_diffrn_reflns_theta_max 25.500
_diffrn_reflns_theta_min 2.552
_diffrn_source 'fine-focus sealed X-ray tube'
_diffrn_source_type 'Enhance (Mo) X-ray Source'
_exptl_absorpt_coefficient_mu 0.151
_exptl_absorpt_correction_T_max 1.00000
_exptl_absorpt_correction_T_min 0.97234
_exptl_absorpt_correction_type multi-scan
_exptl_absorpt_process_details
;
CrysAlisPro 1.171.39.28e (Rigaku Oxford Diffraction, 2015)
Empirical absorption correction using spherical harmonics,
 implemented in SCALE3 ABSPACK scaling algorithm.
;
_exptl_crystal_colour 'clear colourless'
_exptl_crystal_colour_lustre clear
_exptl_crystal_colour_primary colourless
_exptl_crystal_density_diffrn 1.181
_exptl_crystal_description plate
_exptl_crystal_F_000 672
_exptl_crystal_size_max 0.4
_exptl_crystal_size_mid 0.23
_exptl_crystal_size_min 0.17
_refine_diff_density_max 0.383
_refine_diff_density_min -0.295
_refine_diff_density_rms 0.043
_refine_ls_extinction_method none
_refine_ls_goodness_of_fit_ref 1.032
_refine_ls_hydrogen_treatment constr
_refine_ls_matrix_type full
_refine_ls_number_parameters 209
_refine_ls_number_reflns 3303
_refine_ls_number_restraints 0
_refine_ls_restrained_S_all 1.032
_refine_ls_R_factor_all 0.0406
_refine_ls_R_factor_gt 0.0403
_refine_ls_shift/su_max 0.001
_refine_ls_shift/su_mean 0.000
_refine_ls_structure_factor_coef Fsqd
_refine_ls_weighting_details 'w=1/[\s^2^(Fo^2^)+(0.0400P)^2^+1.9000P] where P=(Fo^2^+2Fc^2^)/3'
_refine_ls_weighting_scheme calc
_refine_ls_wR_factor_gt 0.0957
_refine_ls_wR_factor_ref 0.0960
_reflns_Friedel_coverage 0.000
_reflns_number_gt 3291
_reflns_number_total 3303
_reflns_threshold_expression 'I > 2\s(I)'
_cod_data_source_file cs9b03366_si_002.cif
_cod_data_source_block cd1732
_cod_database_code 4514898
_shelx_shelxl_version_number 2016/6
_chemical_oxdiff_formula PC15H17
_chemical_oxdiff_usercomment R-P-(Ph)2
_shelx_space_group_comment
;
The symmetry employed for this shelxl refinement is uniquely defined
by the following loop, which should always be used as a source of
symmetry information in preference to the above space-group names.
They are only intended as comments.
;
_shelx_estimated_absorpt_t_max 0.975
_shelx_estimated_absorpt_t_min 0.942
_reflns_odcompleteness_completeness 99.89
_reflns_odcompleteness_iscentric 1
_reflns_odcompleteness_theta 26.32
_olex2_refinement_description
;
1. Fixed Uiso
 At 1.2 times of:
  All C(H) groups, All C(H,H) groups
 At 1.5 times of:
  All B(H,H,H) groups
2.a Secondary CH2 refined with riding coordinates:
 C3(H3A,H3B), C2(H2A,H2B)
2.b Aromatic/amide H refined with riding coordinates:
 C17(H17), C11(H11), C15(H15), C9(H9), C18(H18), C21(H21), C5(H5), C13(H13),
 C19(H19), C14(H14), C20(H20), C12(H12), C8(H8), C7(H7), C6(H6)
2.c Idealised Me refined as rotating group:
 B1(H1A,H1B,H1C)
;
_olex2_exptl_crystal_mounting_method 'nylon loop'
_olex2_submission_special_instructions 'No special instructions were received'
_oxdiff_exptl_absorpt_empirical_details
;
Empirical correction (ABSPACK) includes:
- Absorption correction using spherical harmonics
- Frame scaling
;
_oxdiff_exptl_absorpt_empirical_full_max 1.068
_oxdiff_exptl_absorpt_empirical_full_min 0.957

loop_
_space_group_symop_operation_xyz
'x, y, z'
'-x, y+1/2, -z+1/2'
'-x, -y, -z'
'x, -y-1/2, z-1/2'

loop_
_atom_site_label
_atom_site_type_symbol
_atom_site_fract_x
_atom_site_fract_y
_atom_site_fract_z
_atom_site_U_iso_or_equiv
_atom_site_adp_type
_atom_site_occupancy
_atom_site_site_symmetry_order
_atom_site_calc_flag
_atom_site_refinement_flags_posn
P1 P 0.49257(5) 0.26218(3) 0.61246(3) 0.00983(12) Uani 1 1 d .
C10 C 0.36077(18) 0.35967(10) 0.60462(11) 0.0108(3) Uani 1 1 d .
C17 C 0.2065(2) 0.17648(11) 0.66733(11) 0.0138(3) Uani 1 1 d .
H17 H 0.141605 0.218743 0.631691 0.017 Uiso 1 1 calc R
C16 C 0.38158(19) 0.18088(10) 0.67419(10) 0.0114(3) Uani 1 1 d .
C11 C 0.3518(2) 0.41444(11) 0.52790(11) 0.0135(3) Uani 1 1 d .
H11 H 0.410153 0.398825 0.477064 0.016 Uiso 1 1 calc R
C4 C 0.3284(2) 0.18057(11) 0.45510(10) 0.0127(3) Uani 1 1 d .
C15 C 0.2787(2) 0.38538(11) 0.68010(11) 0.0147(3) Uani 1 1 d .
H15 H 0.286689 0.349684 0.733470 0.018 Uiso 1 1 calc R
C9 C 0.2112(2) 0.23407(11) 0.40505(11) 0.0159(3) Uani 1 1 d .
H9 H 0.236958 0.294218 0.394911 0.019 Uiso 1 1 calc R
C1 C 0.4923(2) 0.21654(10) 0.49768(11) 0.0121(3) Uani 1 1 d .
C18 C 0.1277(2) 0.11056(11) 0.71246(11) 0.0154(3) Uani 1 1 d .
H18 H 0.008820 0.108344 0.708300 0.018 Uiso 1 1 calc R
C21 C 0.4752(2) 0.11777(11) 0.72623(11) 0.0142(3) Uani 1 1 d .
H21 H 0.594091 0.120304 0.731392 0.017 Uiso 1 1 calc R
C5 C 0.2889(2) 0.09201(11) 0.46776(12) 0.0179(4) Uani 1 1 d .
H5 H 0.367739 0.054574 0.501257 0.021 Uiso 1 1 calc R
C13 C 0.1742(2) 0.51575(11) 0.59996(12) 0.0180(4) Uani 1 1 d .
H13 H 0.109139 0.568210 0.597981 0.022 Uiso 1 1 calc R
C3 C 0.6518(2) 0.16798(12) 0.47941(12) 0.0191(4) Uani 1 1 d .
H3A H 0.742525 0.164003 0.530042 0.023 Uiso 1 1 calc R
H3B H 0.640573 0.115734 0.438882 0.023 Uiso 1 1 calc R
C19 C 0.2216(2) 0.04764(11) 0.76377(11) 0.0155(3) Uani 1 1 d .
H19 H 0.166951 0.002298 0.794137 0.019 Uiso 1 1 calc R
C14 C 0.1860(2) 0.46264(11) 0.67738(12) 0.0182(4) Uani 1 1 d .
H14 H 0.130141 0.479391 0.728781 0.022 Uiso 1 1 calc R
C20 C 0.3954(2) 0.05126(11) 0.77051(11) 0.0171(4) Uani 1 1 d .
H20 H 0.459738 0.008258 0.805403 0.020 Uiso 1 1 calc R
C12 C 0.2581(2) 0.49161(11) 0.52543(12) 0.0168(3) Uani 1 1 d .
H12 H 0.251317 0.528019 0.472597 0.020 Uiso 1 1 calc R
C8 C 0.0572(2) 0.20014(12) 0.36986(12) 0.0202(4) Uani 1 1 d .
H8 H -0.022052 0.237235 0.336248 0.024 Uiso 1 1 calc R
C7 C 0.0189(2) 0.11232(13) 0.38371(12) 0.0216(4) Uani 1 1 d .
H7 H -0.086893 0.089374 0.360278 0.026 Uiso 1 1 calc R
C2 C 0.6159(2) 0.25652(12) 0.43699(12) 0.0181(4) Uani 1 1 d .
H2A H 0.582515 0.258755 0.370359 0.022 Uiso 1 1 calc R
H2B H 0.684468 0.307025 0.461520 0.022 Uiso 1 1 calc R
C6 C 0.1354(2) 0.05817(12) 0.43176(12) 0.0213(4) Uani 1 1 d .
H6 H 0.110223 -0.002337 0.440164 0.026 Uiso 1 1 calc R
B1 B 0.7121(2) 0.29075(13) 0.67108(13) 0.0146(4) Uani 1 1 d .
H1A H 0.768325 0.331454 0.632285 0.022 Uiso 1 1 calc GR
H1B H 0.778462 0.236665 0.680390 0.022 Uiso 1 1 calc GR
H1C H 0.700815 0.318626 0.730323 0.022 Uiso 1 1 calc GR

loop_
_atom_site_aniso_label
_atom_site_aniso_U_11
_atom_site_aniso_U_22
_atom_site_aniso_U_33
_atom_site_aniso_U_23
_atom_site_aniso_U_13
_atom_site_aniso_U_12
P1 0.0091(2) 0.0095(2) 0.0108(2) 0.00175(15) 0.00036(14) -0.00047(14)
C10 0.0081(7) 0.0093(7) 0.0148(8) -0.0002(6) -0.0004(6) -0.0020(6)
C17 0.0138(8) 0.0123(8) 0.0146(8) 0.0012(6) -0.0013(6) -0.0004(6)
C16 0.0134(8) 0.0105(7) 0.0103(7) -0.0010(6) 0.0016(6) -0.0013(6)
C11 0.0146(8) 0.0126(8) 0.0132(8) -0.0011(6) 0.0007(6) -0.0028(6)
C4 0.0150(8) 0.0151(8) 0.0085(7) -0.0026(6) 0.0030(6) -0.0002(6)
C15 0.0141(8) 0.0152(8) 0.0150(8) 0.0032(6) 0.0023(6) -0.0015(6)
C9 0.0183(8) 0.0162(8) 0.0130(8) -0.0030(6) 0.0007(6) 0.0000(7)
C1 0.0127(7) 0.0115(7) 0.0123(7) -0.0005(6) 0.0027(6) 0.0017(6)
C18 0.0132(8) 0.0153(8) 0.0175(8) -0.0023(7) 0.0011(6) -0.0023(6)
C21 0.0129(8) 0.0148(8) 0.0149(8) 0.0013(6) 0.0007(6) 0.0012(6)
C5 0.0212(9) 0.0143(8) 0.0187(8) -0.0005(7) 0.0042(7) -0.0013(7)
C13 0.0136(8) 0.0128(8) 0.0276(9) 0.0005(7) 0.0020(7) 0.0024(6)
C3 0.0148(8) 0.0203(9) 0.0232(9) -0.0028(7) 0.0065(7) 0.0029(7)
C19 0.0205(8) 0.0114(8) 0.0150(8) 0.0014(6) 0.0039(6) -0.0037(6)
C14 0.0153(8) 0.0179(8) 0.0227(9) -0.0015(7) 0.0077(7) 0.0006(7)
C20 0.0204(8) 0.0136(8) 0.0169(8) 0.0042(7) 0.0001(7) 0.0019(7)
C12 0.0194(8) 0.0127(8) 0.0175(8) 0.0039(7) -0.0019(7) -0.0016(7)
C8 0.0169(8) 0.0269(10) 0.0162(8) -0.0051(7) -0.0009(7) 0.0024(7)
C7 0.0157(8) 0.0308(10) 0.0191(9) -0.0114(8) 0.0055(7) -0.0086(7)
C2 0.0180(8) 0.0205(9) 0.0170(8) 0.0000(7) 0.0071(7) -0.0025(7)
C6 0.0249(9) 0.0183(9) 0.0220(9) -0.0057(7) 0.0081(7) -0.0077(7)
B1 0.0106(8) 0.0156(9) 0.0168(9) 0.0036(7) -0.0035(7) -0.0028(7)

loop_
_atom_type_symbol
_atom_type_description
_atom_type_scat_dispersion_real
_atom_type_scat_dispersion_imag
_atom_type_scat_source
C C 0.0033 0.0016 'International Tables Vol C Tables 4.2.6.8 and 6.1.1.4'
H H 0.0000 0.0000 'International Tables Vol C Tables 4.2.6.8 and 6.1.1.4'
P P 0.1023 0.0942 'International Tables Vol C Tables 4.2.6.8 and 6.1.1.4'
B B 0.0013 0.0007 'International Tables Vol C Tables 4.2.6.8 and 6.1.1.4'

loop_
_geom_angle_atom_site_label_1
_geom_angle_atom_site_label_2
_geom_angle_atom_site_label_3
_geom_angle
C10 P1 C16 105.89(7)
C10 P1 C1 107.63(7)
C10 P1 B1 110.20(8)
C16 P1 C1 104.40(7)
C16 P1 B1 113.56(8)
C1 P1 B1 114.58(8)
C11 C10 P1 121.28(12)
C11 C10 C15 118.91(15)
C15 C10 P1 119.53(12)
C16 C17 H17 119.9
C18 C17 H17 119.9
C18 C17 C16 120.11(15)
C17 C16 P1 122.31(12)
C21 C16 P1 118.39(12)
C21 C16 C17 119.20(15)
C10 C11 H11 119.8
C12 C11 C10 120.45(15)
C12 C11 H11 119.8
C9 C4 C1 121.66(15)
C9 C4 C5 118.70(15)
C5 C4 C1 119.62(15)
C10 C15 H15 119.8
C14 C15 C10 120.36(15)
C14 C15 H15 119.8
C4 C9 H9 119.7
C8 C9 C4 120.56(16)
C8 C9 H9 119.7
C4 C1 P1 116.41(11)
C4 C1 C3 117.84(14)
C4 C1 C2 119.60(14)
C3 C1 P1 114.97(12)
C3 C1 C2 58.84(11)
C2 C1 P1 116.69(12)
C17 C18 H18 119.8
C17 C18 C19 120.41(15)
C19 C18 H18 119.8
C16 C21 H21 119.8
C20 C21 C16 120.40(15)
C20 C21 H21 119.8
C4 C5 H5 119.7
C6 C5 C4 120.54(16)
C6 C5 H5 119.7
C14 C13 H13 120.2
C14 C13 C12 119.56(15)
C12 C13 H13 120.2
C1 C3 H3A 117.7
C1 C3 H3B 117.7
H3A C3 H3B 114.8
C2 C3 C1 60.59(11)
C2 C3 H3A 117.7
C2 C3 H3B 117.7
C18 C19 H19 120.1
C20 C19 C18 119.84(15)
C20 C19 H19 120.1
C15 C14 C13 120.43(16)
C15 C14 H14 119.8
C13 C14 H14 119.8
C21 C20 H20 120.0
C19 C20 C21 120.03(15)
C19 C20 H20 120.0
C11 C12 C13 120.26(15)
C11 C12 H12 119.9
C13 C12 H12 119.9
C9 C8 H8 119.9
C7 C8 C9 120.16(17)
C7 C8 H8 119.9
C8 C7 H7 120.1
C6 C7 C8 119.81(16)
C6 C7 H7 120.1
C1 C2 H2A 117.7
C1 C2 H2B 117.7
C3 C2 C1 60.57(11)
C3 C2 H2A 117.7
C3 C2 H2B 117.7
H2A C2 H2B 114.8
C5 C6 H6 119.9
C7 C6 C5 120.21(17)
C7 C6 H6 119.9
P1 B1 H1A 109.5
P1 B1 H1B 109.5
P1 B1 H1C 109.5
H1A B1 H1B 109.5
H1A B1 H1C 109.5
H1B B1 H1C 109.5

loop_
_geom_bond_atom_site_label_1
_geom_bond_atom_site_label_2
_geom_bond_distance
P1 C10 1.8143(16)
P1 C16 1.8150(16)
P1 C1 1.8232(16)
P1 B1 1.9313(18)
C10 C11 1.397(2)
C10 C15 1.400(2)
C17 H17 0.9500
C17 C16 1.399(2)
C17 C18 1.386(2)
C16 C21 1.397(2)
C11 H11 0.9500
C11 C12 1.389(2)
C4 C9 1.395(2)
C4 C1 1.502(2)
C4 C5 1.396(2)
C15 H15 0.9500
C15 C14 1.386(2)
C9 H9 0.9500
C9 C8 1.390(2)
C1 C3 1.523(2)
C1 C2 1.523(2)
C18 H18 0.9500
C18 C19 1.391(2)
C21 H21 0.9500
C21 C20 1.390(2)
C5 H5 0.9500
C5 C6 1.390(2)
C13 H13 0.9500
C13 C14 1.390(2)
C13 C12 1.390(2)
C3 H3A 0.9900
C3 H3B 0.9900
C3 C2 1.496(2)
C19 H19 0.9500
C19 C20 1.388(2)
C14 H14 0.9500
C20 H20 0.9500
C12 H12 0.9500
C8 H8 0.9500
C8 C7 1.386(3)
C7 H7 0.9500
C7 C6 1.384(3)
C2 H2A 0.9900
C2 H2B 0.9900
C6 H6 0.9500
B1 H1A 0.9800
B1 H1B 0.9800
B1 H1C 0.9800
